data_1565768
loop_
_publ_author_name
'Niknam, Fatemeh'
'Hamidizadeh, Peyman'
'Nabavizadeh, S. Masoud'
'Niroomand Hosseini, Fatemeh'
'Hoseini, S. Jafar'
'Ford, Peter C.'
'Abu-Omar, Mahdi M.'

_publ_section_title
;
 Synthesis, structural characterization, and luminescence properties of
 mono- and di-nuclear platinum(II) complexes containing
 2-(2-pyridyl)-benzimidazole
;
_journal_name_full 'Inorganica Chimica Acta'
_journal_page_first 119133
_journal_paper_doi 10.1016/j.ica.2019.119133
_journal_volume 498
_journal_year 2019
_chemical_formula_sum 'C16 H18 Cl3 N3 O Pt S'
_chemical_formula_weight 601.83
_space_group_crystal_system monoclinic
_space_group_IT_number 15
_space_group_name_Hall '-C 2yc'
_space_group_name_H-M_alt 'C 1 2/c 1'
_atom_sites_solution_hydrogens geom
_audit_creation_method SHELXL-2014/7
_cell_angle_alpha 90
_cell_angle_beta 98.994(10)
_cell_angle_gamma 90
_cell_formula_units_Z 8
_cell_length_a 28.739(12)
_cell_length_b 9.095(3)
_cell_length_c 15.149(5)
_cell_measurement_reflns_used 1093
_cell_measurement_temperature 100(2)
_cell_measurement_theta_max 23.8
_cell_measurement_theta_min 2.65
_cell_volume 3911(2)
_computing_structure_refinement 'SHELXL-2014/7 (Sheldrick, 2014)'
_diffrn_ambient_temperature 100(2)
_diffrn_measured_fraction_theta_full 0.994
_diffrn_measured_fraction_theta_max 0.975
_diffrn_measurement_device_type 'Bruker Kappa Apex II'
_diffrn_radiation_type MoK\a
_diffrn_radiation_wavelength 0.71073
_diffrn_reflns_av_R_equivalents 0.0604
_diffrn_reflns_av_unetI/netI 0.0922
_diffrn_reflns_Laue_measured_fraction_full 0.994
_diffrn_reflns_Laue_measured_fraction_max 0.975
_diffrn_reflns_limit_h_max 25
_diffrn_reflns_limit_h_min -36
_diffrn_reflns_limit_k_max 11
_diffrn_reflns_limit_k_min -8
_diffrn_reflns_limit_l_max 19
_diffrn_reflns_limit_l_min -18
_diffrn_reflns_number 8746
_diffrn_reflns_point_group_measured_fraction_full 0.994
_diffrn_reflns_point_group_measured_fraction_max 0.975
_diffrn_reflns_theta_full 25.242
_diffrn_reflns_theta_max 27.251
_diffrn_reflns_theta_min 1.435
_exptl_absorpt_coefficient_mu 7.702
_exptl_absorpt_correction_T_max 0.7455
_exptl_absorpt_correction_T_min 0.5397
_exptl_absorpt_correction_type multi-scan
_exptl_absorpt_process_details sadabs
_exptl_crystal_colour yellow
_exptl_crystal_density_diffrn 2.044
_exptl_crystal_description block
_exptl_crystal_F_000 2304
_exptl_crystal_size_max 0.200
_exptl_crystal_size_mid 0.150
_exptl_crystal_size_min 0.100
_refine_diff_density_max 1.633
_refine_diff_density_min -1.576
_refine_diff_density_rms 0.249
_refine_ls_extinction_coef 0.00012(4)
_refine_ls_extinction_expression Fc^*^=kFc[1+0.001xFc^2^\l^3^/sin(2\q)]^-1/4^
_refine_ls_extinction_method 'SHELXL-2014/7 (Sheldrick 2014'
_refine_ls_goodness_of_fit_ref 0.845
_refine_ls_hydrogen_treatment constr
_refine_ls_matrix_type full
_refine_ls_number_parameters 224
_refine_ls_number_reflns 4282
_refine_ls_number_restraints 0
_refine_ls_restrained_S_all 0.845
_refine_ls_R_factor_all 0.0771
_refine_ls_R_factor_gt 0.0458
_refine_ls_shift/su_max 0.000
_refine_ls_shift/su_mean 0.000
_refine_ls_structure_factor_coef Fsqd
_refine_ls_weighting_details 'w=1/[\s^2^(Fo^2^)+(0.0800P)^2^+0.2000P] where P=(Fo^2^+2Fc^2^)/3'
_refine_ls_weighting_scheme calc
_refine_ls_wR_factor_gt 0.1078
_refine_ls_wR_factor_ref 0.1281
_reflns_Friedel_coverage 0.000
_reflns_Friedel_fraction_full .
_reflns_Friedel_fraction_max .
_reflns_number_gt 3013
_reflns_number_total 4282
_reflns_threshold_expression 'I > 2\s(I)'
_cod_data_source_file ICA-2019-498-118133.cif
_cod_data_source_block 08232018_2_0m
_cod_original_sg_symbol_H-M 'C 2/c'
_cod_database_code 1565768
_shelx_shelxl_version_number 2014/7
_shelx_space_group_comment
;
The symmetry employed for this shelxl refinement is uniquely defined
by the following loop, which should always be used as a source of
symmetry information in preference to the above space-group names.
They are only intended as comments.
;
_shelx_estimated_absorpt_t_min 0.308
_shelx_estimated_absorpt_t_max 0.513

loop_
_space_group_symop_operation_xyz
'x, y, z'
'-x, y, -z+1/2'
'x+1/2, y+1/2, z'
'-x+1/2, y+1/2, -z+1/2'
'-x, -y, -z'
'x, -y, z-1/2'
'-x+1/2, -y+1/2, -z'
'x+1/2, -y+1/2, z-1/2'

loop_
_atom_site_label
_atom_site_type_symbol
_atom_site_fract_x
_atom_site_fract_y
_atom_site_fract_z
_atom_site_U_iso_or_equiv
_atom_site_adp_type
_atom_site_occupancy
_atom_site_site_symmetry_order
_atom_site_calc_flag
_atom_site_refinement_flags_posn
_atom_site_refinement_flags_adp
_atom_site_refinement_flags_occupancy
_atom_site_disorder_assembly
_atom_site_disorder_group
C1 C 0.6620(3) 0.4805(10) 0.5103(6) 0.017(2) Uani 1 1 d . . . . .
H1 H 0.6325 0.4487 0.5241 0.021 Uiso 1 1 calc R U . . .
C2 C 0.6623(4) 0.5934(10) 0.4507(6) 0.023(2) Uani 1 1 d . . . . .
H2 H 0.6339 0.6407 0.4248 0.028 Uiso 1 1 calc R U . . .
C3 C 0.7057(4) 0.6366(10) 0.4293(6) 0.021(2) Uani 1 1 d . . . . .
H3 H 0.7071 0.7140 0.3877 0.026 Uiso 1 1 calc R U . . .
C4 C 0.7464(3) 0.5685(10) 0.4677(6) 0.0135(18) Uani 1 1 d . . . . .
H4 H 0.7759 0.5952 0.4516 0.016 Uiso 1 1 calc R U . . .
C5 C 0.7434(3) 0.4588(9) 0.5311(6) 0.0150(18) Uani 1 1 d . . . . .
C6 C 0.7846(3) 0.3859(9) 0.5799(5) 0.0119(17) Uani 1 1 d . . . . .
C7 C 0.8538(3) 0.3213(9) 0.6367(6) 0.0161(19) Uani 1 1 d . . . . .
C8 C 0.9026(4) 0.3000(11) 0.6583(7) 0.026(2) Uani 1 1 d . . . . .
H8 H 0.9239 0.3538 0.6286 0.031 Uiso 1 1 calc R U . . .
C9 C 0.9187(3) 0.1995(11) 0.7232(7) 0.024(2) Uani 1 1 d . . . . .
H9 H 0.9517 0.1852 0.7400 0.029 Uiso 1 1 calc R U . . .
C10 C 0.8869(3) 0.1169(10) 0.7654(6) 0.024(2) Uani 1 1 d . . . . .
H10 H 0.8989 0.0475 0.8101 0.028 Uiso 1 1 calc R U . . .
C11 C 0.8389(3) 0.1341(10) 0.7438(6) 0.020(2) Uani 1 1 d . . . . .
H11 H 0.8182 0.0788 0.7740 0.024 Uiso 1 1 calc R U . . .
C12 C 0.8213(3) 0.2325(9) 0.6778(5) 0.0153(19) Uani 1 1 d . . . . .
C13 C 0.7249(4) 0.0762(11) 0.7404(6) 0.024(2) Uani 1 1 d . . . . .
H13A H 0.7411 -0.0040 0.7146 0.036 Uiso 1 1 calc R U . . .
H13B H 0.6961 0.0383 0.7595 0.036 Uiso 1 1 calc R U . . .
H13C H 0.7456 0.1171 0.7921 0.036 Uiso 1 1 calc R U . . .
C14 C 0.6155(4) 0.1895(11) 0.7525(6) 0.025(2) Uani 1 1 d . . . . .
H14A H 0.6156 0.2913 0.7737 0.037 Uiso 1 1 calc R U . . .
H14B H 0.6376 0.1309 0.7943 0.037 Uiso 1 1 calc R U . . .
H14C H 0.5838 0.1484 0.7486 0.037 Uiso 1 1 calc R U . . .
C15 C 0.6212(3) -0.0011(10) 0.6123(6) 0.022(2) Uani 1 1 d . . . . .
H15A H 0.5876 -0.0214 0.6107 0.033 Uiso 1 1 calc R U . . .
H15B H 0.6398 -0.0667 0.6556 0.033 Uiso 1 1 calc R U . . .
H15C H 0.6296 -0.0177 0.5529 0.033 Uiso 1 1 calc R U . . .
C16 C 0.4907(4) 0.2850(12) 0.5637(7) 0.032(3) Uani 1 1 d . . . . .
H16 H 0.5247 0.3043 0.5613 0.038 Uiso 1 1 calc R U . . .
Cl1 Cl 0.48521(12) 0.1104(4) 0.6095(2) 0.0494(8) Uani 1 1 d . . . . .
Cl2 Cl 0.45953(15) 0.2942(4) 0.4566(2) 0.0683(12) Uani 1 1 d . . . . .
Cl3 Cl 0.46957(14) 0.4211(5) 0.6297(3) 0.0801(15) Uani 1 1 d . . . . .
N1 N 0.7012(3) 0.4120(8) 0.5506(4) 0.0146(11) Uani 1 1 d . . . . .
N2 N 0.7767(3) 0.2780(8) 0.6396(5) 0.0146(11) Uani 1 1 d . . . . .
N3 N 0.8289(3) 0.4145(8) 0.5745(5) 0.0196(17) Uani 1 1 d . . . . .
O1 O 0.5977(2) 0.2766(7) 0.5881(5) 0.0234(15) Uani 1 1 d . . . . .
Pt1 Pt 0.70764(2) 0.23726(3) 0.64651(2) 0.01336(14) Uani 1 1 d . . . . .
S1 S 0.63320(8) 0.1854(3) 0.64467(14) 0.0167(5) Uani 1 1 d . . . . .

loop_
_atom_site_aniso_label
_atom_site_aniso_U_11
_atom_site_aniso_U_22
_atom_site_aniso_U_33
_atom_site_aniso_U_23
_atom_site_aniso_U_13
_atom_site_aniso_U_12
C1 0.014(5) 0.014(5) 0.024(5) 0.002(4) 0.002(4) 0.001(4)
C2 0.031(6) 0.021(5) 0.017(5) 0.006(4) -0.003(4) 0.004(4)
C3 0.035(6) 0.008(5) 0.025(5) 0.009(4) 0.016(5) 0.001(4)
C4 0.007(4) 0.020(5) 0.014(4) -0.001(3) 0.003(4) 0.000(3)
C5 0.018(5) 0.009(4) 0.016(4) -0.006(3) -0.001(4) -0.005(3)
C6 0.020(5) 0.005(4) 0.013(4) -0.002(3) 0.009(4) 0.002(3)
C7 0.016(5) 0.010(4) 0.022(5) -0.004(3) 0.003(4) 0.005(3)
C8 0.026(6) 0.029(6) 0.024(5) -0.003(4) 0.008(5) -0.005(4)
C9 0.014(5) 0.021(5) 0.035(6) -0.002(4) -0.003(4) 0.002(4)
C10 0.023(5) 0.021(5) 0.025(5) 0.003(4) -0.002(4) -0.002(4)
C11 0.022(5) 0.017(5) 0.019(5) 0.003(4) -0.003(4) 0.005(4)
C12 0.017(5) 0.017(5) 0.012(4) 0.000(3) -0.001(4) -0.002(4)
C13 0.025(6) 0.025(5) 0.022(5) 0.010(4) 0.006(4) -0.002(4)
C14 0.021(5) 0.024(5) 0.029(5) 0.000(4) 0.005(4) -0.006(4)
C15 0.022(5) 0.020(5) 0.026(5) 0.000(4) 0.011(4) -0.006(4)
C16 0.026(6) 0.036(6) 0.032(6) -0.002(5) 0.002(5) 0.000(5)
Cl1 0.0418(19) 0.0444(19) 0.062(2) 0.0176(15) 0.0070(17) -0.0074(14)
Cl2 0.074(3) 0.066(2) 0.053(2) 0.0216(18) -0.0300(19) -0.028(2)
Cl3 0.062(3) 0.068(3) 0.122(4) -0.057(3) 0.053(3) -0.031(2)
N1 0.017(3) 0.015(3) 0.011(2) 0.0034(19) 0.000(2) -0.003(2)
N2 0.017(3) 0.015(3) 0.011(2) 0.0034(19) 0.000(2) -0.003(2)
N3 0.026(5) 0.014(4) 0.018(4) 0.000(3) 0.001(4) -0.002(3)
O1 0.016(3) 0.023(4) 0.029(4) 0.010(3) -0.001(3) -0.003(3)
Pt1 0.0145(2) 0.0127(2) 0.01325(18) 0.00093(13) 0.00339(12) -0.00060(14)
S1 0.0164(12) 0.0184(12) 0.0158(10) 0.0026(8) 0.0041(9) -0.0003(9)

loop_
_atom_type_symbol
_atom_type_description
_atom_type_scat_dispersion_real
_atom_type_scat_dispersion_imag
_atom_type_scat_source
C C 0.0033 0.0016 'International Tables Vol C Tables 4.2.6.8 and 6.1.1.4'
N N 0.0061 0.0033 'International Tables Vol C Tables 4.2.6.8 and 6.1.1.4'
Pt Pt -1.7033 8.3905 'International Tables Vol C Tables 4.2.6.8 and 6.1.1.4'
Cl Cl 0.1484 0.1585 'International Tables Vol C Tables 4.2.6.8 and 6.1.1.4'
S S 0.1246 0.1234 'International Tables Vol C Tables 4.2.6.8 and 6.1.1.4'
O O 0.0106 0.0060 'International Tables Vol C Tables 4.2.6.8 and 6.1.1.4'
H H 0.0000 0.0000 'International Tables Vol C Tables 4.2.6.8 and 6.1.1.4'

loop_
_geom_angle_atom_site_label_1
_geom_angle_atom_site_label_2
_geom_angle_atom_site_label_3
_geom_angle
_geom_angle_site_symmetry_1
_geom_angle_site_symmetry_3
N1 C1 C2 123.7(9) . .
N1 C1 H1 118.2 . .
C2 C1 H1 118.2 . .
C1 C2 C3 117.6(9) . .
C1 C2 H2 121.2 . .
C3 C2 H2 121.2 . .
C4 C3 C2 120.6(8) . .
C4 C3 H3 119.7 . .
C2 C3 H3 119.7 . .
C3 C4 C5 118.3(8) . .
C3 C4 H4 120.8 . .
C5 C4 H4 120.8 . .
N1 C5 C4 121.7(8) . .
N1 C5 C6 115.5(8) . .
C4 C5 C6 122.8(8) . .
N3 C6 N2 116.3(8) . .
N3 C6 C5 126.7(8) . .
N2 C6 C5 117.0(8) . .
N3 C7 C8 129.5(9) . .
N3 C7 C12 109.6(8) . .
C8 C7 C12 120.8(8) . .
C9 C8 C7 118.3(9) . .
C9 C8 H8 120.8 . .
C7 C8 H8 120.8 . .
C8 C9 C10 120.6(9) . .
C8 C9 H9 119.7 . .
C10 C9 H9 119.7 . .
C11 C10 C9 121.9(9) . .
C11 C10 H10 119.1 . .
C9 C10 H10 119.1 . .
C10 C11 C12 119.3(9) . .
C10 C11 H11 120.4 . .
C12 C11 H11 120.4 . .
C11 C12 N2 135.2(9) . .
C11 C12 C7 119.0(8) . .
N2 C12 C7 105.7(7) . .
Pt1 C13 H13A 109.5 . .
Pt1 C13 H13B 109.5 . .
H13A C13 H13B 109.5 . .
Pt1 C13 H13C 109.5 . .
H13A C13 H13C 109.5 . .
H13B C13 H13C 109.5 . .
S1 C14 H14A 109.5 . .
S1 C14 H14B 109.5 . .
H14A C14 H14B 109.5 . .
S1 C14 H14C 109.5 . .
H14A C14 H14C 109.5 . .
H14B C14 H14C 109.5 . .
S1 C15 H15A 109.5 . .
S1 C15 H15B 109.5 . .
H15A C15 H15B 109.5 . .
S1 C15 H15C 109.5 . .
H15A C15 H15C 109.5 . .
H15B C15 H15C 109.5 . .
Cl2 C16 Cl1 110.5(6) . .
Cl2 C16 Cl3 109.0(6) . .
Cl1 C16 Cl3 110.7(6) . .
Cl2 C16 H16 108.9 . .
Cl1 C16 H16 108.9 . .
Cl3 C16 H16 108.9 . .
C1 N1 C5 117.9(8) . .
C1 N1 Pt1 128.9(6) . .
C5 N1 Pt1 113.2(6) . .
C6 N2 C12 104.5(7) . .
C6 N2 Pt1 115.2(6) . .
C12 N2 Pt1 140.3(6) . .
C6 N3 C7 103.9(7) . .
N2 Pt1 C13 92.0(3) . .
N2 Pt1 N1 79.2(3) . .
C13 Pt1 N1 171.1(3) . .
N2 Pt1 S1 175.9(2) . .
C13 Pt1 S1 89.1(3) . .
N1 Pt1 S1 99.8(2) . .
O1 S1 C15 106.7(4) . .
O1 S1 C14 104.5(5) . .
C15 S1 C14 101.6(5) . .
O1 S1 Pt1 118.0(3) . .
C15 S1 Pt1 110.8(3) . .
C14 S1 Pt1 113.7(3) . .

loop_
_geom_bond_atom_site_label_1
_geom_bond_atom_site_label_2
_geom_bond_distance
_geom_bond_site_symmetry_2
C1 N1 1.347(11) .
C1 C2 1.369(12) .
C1 H1 0.9500 .
C2 C3 1.394(14) .
C2 H2 0.9500 .
C3 C4 1.370(12) .
C3 H3 0.9500 .
C4 C5 1.397(12) .
C4 H4 0.9500 .
C5 N1 1.361(11) .
C5 C6 1.455(12) .
C6 N3 1.314(11) .
C6 N2 1.377(10) .
C7 N3 1.380(11) .
C7 C8 1.403(13) .
C7 C12 1.448(13) .
C8 C9 1.369(14) .
C8 H8 0.9500 .
C9 C10 1.413(14) .
C9 H9 0.9500 .
C10 C11 1.374(13) .
C10 H10 0.9500 .
C11 C12 1.378(11) .
C11 H11 0.9500 .
C12 N2 1.384(11) .
C13 Pt1 2.048(9) .
C13 H13A 0.9800 .
C13 H13B 0.9800 .
C13 H13C 0.9800 .
C14 S1 1.784(10) .
C14 H14A 0.9800 .
C14 H14B 0.9800 .
C14 H14C 0.9800 .
C15 S1 1.784(9) .
C15 H15A 0.9800 .
C15 H15B 0.9800 .
C15 H15C 0.9800 .
C16 Cl2 1.729(11) .
C16 Cl1 1.749(11) .
C16 Cl3 1.758(12) .
C16 H16 1.0000 .
N1 Pt1 2.142(7) .
N2 Pt1 2.038(8) .
O1 S1 1.480(7) .
Pt1 S1 2.187(3) .
